data_2018442
loop_
_publ_author_name
'Szczesio, Ma\/lgorzata'
'Olczak, Andrzej'
'Gobis, Katarzyna'
'Foks, Henryk'
'G\/l\'owka, Marek L.'

_publ_section_title
;
 Planarity of heteroaryldithiocarbazic acid derivatives showing
 tuberculostatic activity. IV. Diesters of benzoylcarbonohydrazonodithioic
 acid
;
_journal_coeditor_code WQ3009
_journal_issue 3
_journal_name_full 'Acta Crystallographica Section C'
_journal_page_first o99
_journal_page_last o103
_journal_paper_doi 10.1107/S0108270112001734
_journal_volume 68
_journal_year 2012
_chemical_formula_iupac 'C11 H10 Cl2 N2 O S2'
_chemical_formula_moiety 'C11 H10 Cl2 N2 O S2'
_chemical_formula_sum 'C11 H10 Cl2 N2 O S2'
_chemical_formula_weight 321.23
_chemical_name_systematic
;
3,4-dichloro-<i>N</i>'-(1,3-dithiolan-2-ylidene)-<i>N</i>-methylbenzohydrazide
;
_space_group_IT_number 14
_symmetry_cell_setting monoclinic
_symmetry_space_group_name_Hall '-P 2ybc'
_symmetry_space_group_name_H-M 'P 1 21/c 1'
_atom_sites_solution_hydrogens geom
_atom_sites_solution_primary direct
_atom_sites_solution_secondary difmap
_audit_creation_method SHELXL-97
_cell_angle_alpha 90.00
_cell_angle_beta 105.4150(10)
_cell_angle_gamma 90.00
_cell_formula_units_Z 4
_cell_length_a 13.3680(2)
_cell_length_b 8.18170(10)
_cell_length_c 13.5158(2)
_cell_measurement_reflns_used 9990
_cell_measurement_temperature 296
_cell_measurement_theta_max 69.404
_cell_measurement_theta_min 3.392
_cell_volume 1425.08(4)
_computing_cell_refinement 'SAINT-Plus (Bruker, 2003)'
_computing_data_collection 'APEX2 (Bruker, 2002)'
_computing_data_reduction 'SAINT-Plus (Bruker, 2003)'
_computing_molecular_graphics 'PLATON (Spek, 2009) and Mercury (Macrae <i>et al.</i>, 2006)'
_computing_publication_material 'PLATON (Spek, 2009)'
_computing_structure_refinement 'SHELXL97 (Sheldrick, 2008)'
_computing_structure_solution 'SHELXS97 (Sheldrick, 2008)'
_diffrn_ambient_temperature 296
_diffrn_measured_fraction_theta_full 0.986
_diffrn_measured_fraction_theta_max 0.987
_diffrn_measurement_device_type 'Bruker SMART APEX CCD'
_diffrn_measurement_method '\w scan'
_diffrn_radiation_monochromator graphite
_diffrn_radiation_source 'fine-focus sealed tube'
_diffrn_radiation_type CuK\a
_diffrn_radiation_wavelength 1.54178
_diffrn_reflns_av_R_equivalents 0.0338
_diffrn_reflns_av_sigmaI/netI 0.0219
_diffrn_reflns_limit_h_max 15
_diffrn_reflns_limit_h_min -16
_diffrn_reflns_limit_k_max 9
_diffrn_reflns_limit_k_min -9
_diffrn_reflns_limit_l_max 16
_diffrn_reflns_limit_l_min -16
_diffrn_reflns_number 15835
_diffrn_reflns_theta_full 69.76
_diffrn_reflns_theta_max 69.76
_diffrn_reflns_theta_min 3.43
_exptl_absorpt_coefficient_mu 6.755
_exptl_absorpt_correction_T_max 0.7533
_exptl_absorpt_correction_T_min 0.4233
_exptl_absorpt_correction_type multi-scan
_exptl_absorpt_process_details '(SADABS; Sheldrick, 2003)'
_exptl_crystal_colour colourless
_exptl_crystal_density_diffrn 1.497
_exptl_crystal_density_method 'not measured'
_exptl_crystal_description plate
_exptl_crystal_F_000 656
_exptl_crystal_size_max 0.3
_exptl_crystal_size_mid 0.2
_exptl_crystal_size_min 0.05
_refine_diff_density_max 0.484
_refine_diff_density_min -0.362
_refine_ls_extinction_coef 0.0058(6)
_refine_ls_extinction_expression Fc^*^=kFc[1+0.001xFc^2^\l^3^/sin(2\q)]^-1/4^
_refine_ls_extinction_method 'SHELXL97 (Sheldrick, 2008)'
_refine_ls_goodness_of_fit_ref 1.062
_refine_ls_hydrogen_treatment constr
_refine_ls_matrix_type full
_refine_ls_number_parameters 165
_refine_ls_number_reflns 2643
_refine_ls_number_restraints 0
_refine_ls_restrained_S_all 1.062
_refine_ls_R_factor_all 0.0347
_refine_ls_R_factor_gt 0.0343
_refine_ls_shift/su_max 0.001
_refine_ls_shift/su_mean 0.000
_refine_ls_structure_factor_coef Fsqd
_refine_ls_weighting_details 'calc w=1/[\s^2^(Fo^2^)+(0.0549P)^2^+0.5411P] where P=(Fo^2^+2Fc^2^)/3'
_refine_ls_weighting_scheme calc
_refine_ls_wR_factor_gt 0.0994
_refine_ls_wR_factor_ref 0.0999
_reflns_number_gt 2589
_reflns_number_total 2643
_reflns_threshold_expression I>2\s(I)
_cod_data_source_file wq3009.cif
_cod_data_source_block D4
_cod_original_cell_volume 1425.08(3)
_cod_original_sg_symbol_Hall '-P 2ybc '
_cod_original_sg_symbol_H-M 'P 21/c '
_cod_database_code 2018442
_cod_database_fobs_code 2018442

loop_
_symmetry_equiv_pos_as_xyz
'x, y, z'
'-x, y+1/2, -z+1/2'
'-x, -y, -z'
'x, -y-1/2, z-1/2'

loop_
_atom_site_type_symbol
_atom_site_label
_atom_site_fract_x
_atom_site_fract_y
_atom_site_fract_z
_atom_site_U_iso_or_equiv
_atom_site_adp_type
_atom_site_calc_flag
_atom_site_refinement_flags
_atom_site_occupancy
_atom_site_symmetry_multiplicity
C C1 0.83398(12) -0.10963(19) 0.62822(12) 0.0388(4) Uani d . 1 1
C C3 1.02049(16) -0.0263(3) 0.80548(17) 0.0591(5) Uani d . 1 1
H H3A 1.0585 0.0739 0.8081 0.089 Uiso calc R 1 1
H H3B 1.0348 -0.0966 0.7540 0.089 Uiso calc R 1 1
H H3C 1.0412 -0.0795 0.8711 0.089 Uiso calc R 1 1
C C4 0.87322(16) 0.1061(2) 0.84450(14) 0.0493(4) Uani d . 1 1
C C11 0.8095(2) -0.2119(3) 0.44131(16) 0.0639(6) Uani d . 1 1
H H11A 0.8756 -0.2665 0.4492 0.077 Uiso calc R 1 1
H H11B 0.7618 -0.2500 0.3783 0.077 Uiso calc R 1 1
C C21 0.8232(2) -0.0316(3) 0.43692(16) 0.0679(6) Uani d . 1 1
H H21A 0.7562 0.0207 0.4110 0.081 Uiso calc R 1 1
H H21B 0.8658 -0.0058 0.3910 0.081 Uiso calc R 1 1
C C41 0.75852(16) 0.1172(2) 0.83001(14) 0.0485(4) Uani d . 1 1
C C42 0.72354(18) 0.1218(3) 0.91825(16) 0.0584(5) Uani d . 1 1
H H42 0.7712 0.1182 0.9824 0.070 Uiso calc R 1 1
C C43 0.6195(2) 0.1316(3) 0.91151(19) 0.0732(7) Uani d . 1 1
H H43 0.5970 0.1319 0.9709 0.088 Uiso calc R 1 1
C C44 0.54807(19) 0.1410(3) 0.8166(2) 0.0736(7) Uani d . 1 1
C C45 0.58224(18) 0.1418(3) 0.72798(17) 0.0657(6) Uani d . 1 1
C C46 0.68686(16) 0.1289(3) 0.73480(15) 0.0561(5) Uani d . 1 1
H H46 0.7094 0.1280 0.6754 0.067 Uiso calc R 1 1
Cl Cl4 0.41784(6) 0.15325(17) 0.80980(7) 0.1283(4) Uani d . 1 1
Cl Cl5 0.49472(5) 0.15578(13) 0.60858(5) 0.1029(3) Uani d . 1 1
N N2 0.84424(11) -0.11848(17) 0.72499(11) 0.0432(3) Uani d . 1 1
N N3 0.90917(11) 0.00931(19) 0.77988(11) 0.0453(3) Uani d . 1 1
O O5 0.93346(13) 0.1847(2) 0.91231(12) 0.0700(4) Uani d . 1 1
S S1 0.75887(4) -0.25764(6) 0.54888(3) 0.04834(17) Uani d . 1 1
S S2 0.88505(4) 0.04250(6) 0.56470(3) 0.05213(18) Uani d . 1 1

loop_
_atom_site_aniso_label
_atom_site_aniso_U_11
_atom_site_aniso_U_22
_atom_site_aniso_U_33
_atom_site_aniso_U_12
_atom_site_aniso_U_13
_atom_site_aniso_U_23
C1 0.0401(8) 0.0359(8) 0.0427(9) 0.0021(6) 0.0149(7) -0.0013(6)
C3 0.0490(10) 0.0629(12) 0.0616(12) 0.0018(9) 0.0077(9) -0.0093(10)
C4 0.0621(11) 0.0403(9) 0.0437(9) 0.0033(8) 0.0109(8) -0.0023(7)
C11 0.0866(15) 0.0639(13) 0.0463(11) -0.0067(11) 0.0266(10) -0.0087(9)
C21 0.0981(17) 0.0641(13) 0.0442(10) -0.0131(12) 0.0237(11) 0.0016(9)
C41 0.0633(11) 0.0384(9) 0.0452(9) 0.0059(8) 0.0166(8) -0.0024(7)
C42 0.0764(13) 0.0541(11) 0.0463(10) 0.0046(9) 0.0191(9) -0.0048(8)
C43 0.0893(17) 0.0839(17) 0.0576(12) 0.0076(13) 0.0393(12) -0.0056(11)
C44 0.0665(14) 0.0930(18) 0.0698(14) 0.0143(12) 0.0330(11) -0.0036(13)
C45 0.0616(12) 0.0822(16) 0.0546(12) 0.0188(11) 0.0179(10) 0.0024(10)
C46 0.0616(12) 0.0640(12) 0.0462(10) 0.0137(9) 0.0202(9) 0.0014(9)
Cl4 0.0730(5) 0.2172(12) 0.1092(6) 0.0254(6) 0.0495(4) -0.0057(7)
Cl5 0.0651(4) 0.1753(9) 0.0641(4) 0.0303(4) 0.0098(3) 0.0085(4)
N2 0.0502(8) 0.0405(8) 0.0403(7) -0.0036(6) 0.0145(6) -0.0032(6)
N3 0.0492(8) 0.0432(8) 0.0421(7) -0.0018(6) 0.0101(6) -0.0055(6)
O5 0.0707(9) 0.0658(9) 0.0661(9) -0.0011(8) 0.0050(7) -0.0276(8)
S1 0.0532(3) 0.0483(3) 0.0446(3) -0.01043(18) 0.0151(2) -0.00656(17)
S2 0.0676(3) 0.0443(3) 0.0466(3) -0.01131(19) 0.0189(2) 0.00167(17)

loop_
_atom_type_symbol
_atom_type_description
_atom_type_scat_dispersion_real
_atom_type_scat_dispersion_imag
_atom_type_scat_source
C C 0.0181 0.0091 'International Tables Vol C Tables 4.2.6.8 and 6.1.1.4'
H H 0.0000 0.0000 'International Tables Vol C Tables 4.2.6.8 and 6.1.1.4'
N N 0.0311 0.0180 'International Tables Vol C Tables 4.2.6.8 and 6.1.1.4'
O O 0.0492 0.0322 'International Tables Vol C Tables 4.2.6.8 and 6.1.1.4'
S S 0.3331 0.5567 'International Tables Vol C Tables 4.2.6.8 and 6.1.1.4'
Cl Cl 0.3639 0.7018 'International Tables Vol C Tables 4.2.6.8 and 6.1.1.4'

loop_
_geom_angle_atom_site_label_1
_geom_angle_atom_site_label_2
_geom_angle_atom_site_label_3
_geom_angle
N2 C1 S1 118.42(13)
N2 C1 S2 126.25(13)
S1 C1 S2 115.30(9)
N3 C3 H3A 109.5
N3 C3 H3B 109.5
H3A C3 H3B 109.5
N3 C3 H3C 109.5
H3A C3 H3C 109.5
H3B C3 H3C 109.5
O5 C4 N3 120.73(18)
O5 C4 C41 120.79(17)
N3 C4 C41 118.47(16)
C21 C11 S1 108.36(15)
C21 C11 H11A 110.0
S1 C11 H11A 110.0
C21 C11 H11B 110.0
S1 C11 H11B 110.0
H11A C11 H11B 108.4
C11 C21 S2 108.89(15)
C11 C21 H21A 109.9
S2 C21 H21A 109.9
C11 C21 H21B 109.9
S2 C21 H21B 109.9
H21A C21 H21B 108.3
C46 C41 C42 119.08(19)
C46 C41 C4 123.79(17)
C42 C41 C4 117.09(18)
C43 C42 C41 120.7(2)
C43 C42 H42 119.7
C41 C42 H42 119.7
C42 C43 C44 120.2(2)
C42 C43 H43 119.9
C44 C43 H43 119.9
C43 C44 C45 119.7(2)
C43 C44 Cl4 119.49(18)
C45 C44 Cl4 120.8(2)
C46 C45 C44 120.0(2)
C46 C45 Cl5 119.34(16)
C44 C45 Cl5 120.61(19)
C45 C46 C41 120.28(18)
C45 C46 H46 119.9
C41 C46 H46 119.9
C1 N2 N3 111.92(14)
C4 N3 N2 119.29(15)
C4 N3 C3 118.37(15)
N2 N3 C3 114.50(14)
C1 S1 C11 94.22(9)
C1 S2 C21 95.22(9)

loop_
_geom_bond_atom_site_label_1
_geom_bond_atom_site_label_2
_geom_bond_distance
C1 N2 1.280(2)
C1 S1 1.7470(17)
C1 S2 1.7504(16)
C3 N3 1.465(2)
C3 H3A 0.9600
C3 H3B 0.9600
C3 H3C 0.9600
C4 O5 1.229(2)
C4 N3 1.358(2)
C4 C41 1.496(3)
C11 C21 1.489(3)
C11 S1 1.799(2)
C11 H11A 0.9700
C11 H11B 0.9700
C21 S2 1.810(2)
C21 H21A 0.9700
C21 H21B 0.9700
C41 C46 1.388(3)
C41 C42 1.392(3)
C42 C43 1.371(3)
C42 H42 0.9300
C43 C44 1.383(4)
C43 H43 0.9300
C44 C45 1.391(3)
C44 Cl4 1.722(2)
C45 C46 1.381(3)
C45 Cl5 1.727(2)
C46 H46 0.9300
N2 N3 1.433(2)

loop_
_geom_torsion_atom_site_label_1
_geom_torsion_atom_site_label_2
_geom_torsion_atom_site_label_3
_geom_torsion_atom_site_label_4
_geom_torsion
S1 C11 C21 S2 45.5(2)
O5 C4 C41 C46 137.3(2)
N3 C4 C41 C46 -41.6(3)
O5 C4 C41 C42 -40.3(3)
N3 C4 C41 C42 140.79(18)
C46 C41 C42 C43 2.4(3)
C4 C41 C42 C43 -179.9(2)
C41 C42 C43 C44 -1.6(4)
C42 C43 C44 C45 -0.5(4)
C42 C43 C44 Cl4 -180.0(2)
C43 C44 C45 C46 1.7(4)
Cl4 C44 C45 C46 -178.8(2)
C43 C44 C45 Cl5 -179.3(2)
Cl4 C44 C45 Cl5 0.2(4)
C44 C45 C46 C41 -0.8(4)
Cl5 C45 C46 C41 -179.89(17)
C42 C41 C46 C45 -1.2(3)
C4 C41 C46 C45 -178.8(2)
S1 C1 N2 N3 179.03(11)
S2 C1 N2 N3 -3.2(2)
O5 C4 N3 N2 159.99(18)
C41 C4 N3 N2 -21.1(2)
O5 C4 N3 C3 12.5(3)
C41 C4 N3 C3 -168.55(17)
C1 N2 N3 C4 126.49(17)
C1 N2 N3 C3 -84.84(19)
N2 C1 S1 C11 -163.57(15)
S2 C1 S1 C11 18.41(12)
C21 C11 S1 C1 -38.39(19)
N2 C1 S2 C21 -174.89(17)
S1 C1 S2 C21 2.95(13)
C11 C21 S2 C1 -29.4(2)

loop_
_cod_related_entry_id
_cod_related_entry_database
_cod_related_entry_code
1 ChemSpider 30654364
